data_2222142
loop_
_publ_author_name
'Weil, Matthias'
'St\"oger, Berthold'
'Aleksandrov, Lyubomir'

_publ_section_title
;
 Nd~2~(WO~4~)~3~
;
_journal_coeditor_code SI2175
_journal_issue 6
_journal_name_full 'Acta Crystallographica Section E'
_journal_page_first i45
_journal_paper_doi 10.1107/S1600536809018108
_journal_volume 65
_journal_year 2009
_chemical_formula_iupac 'Nd2 (W O4)3'
_chemical_formula_structural 'Nd2 (W O4)3'
_chemical_formula_sum 'Nd2 O12 W3'
_chemical_formula_weight 1032.03
_chemical_name_systematic
;
dineodymium(III) tris[tungstate(VI)]
;
_space_group_IT_number 15
_symmetry_cell_setting monoclinic
_symmetry_space_group_name_Hall '-C 2yc'
_symmetry_space_group_name_H-M 'C 1 2/c 1'
_atom_sites_solution_primary direct
_atom_sites_solution_secondary difmap
_audit_creation_method SHELXL-97
_cell_angle_alpha 90.00
_cell_angle_beta 109.561(14)
_cell_angle_gamma 90.00
_cell_formula_units_Z 4
_cell_length_a 7.7589(12)
_cell_length_b 11.597(2)
_cell_length_c 11.516(2)
_cell_measurement_reflns_used 25
_cell_measurement_temperature 293(2)
_cell_measurement_theta_max 16.916
_cell_measurement_theta_min 10.472
_cell_volume 976.4(3)
_computing_cell_refinement 'CAD-4 Software (Enraf--Nonius, 1989)'
_computing_data_collection 'CAD-4 Software (Enraf--Nonius, 1989)'
_computing_data_reduction 'HELENA implemented in PLATON (Spek, 2009)'
_computing_molecular_graphics 'ATOMS (Dowty, 2006)'
_computing_publication_material 'SHELXL97 (Sheldrick, 2008)'
_computing_structure_refinement 'SHELXL97 (Sheldrick, 2008)'
_computing_structure_solution 'SHELXS97 (Sheldrick, 2008)'
_diffrn_ambient_temperature 293(2)
_diffrn_measured_fraction_theta_full 0.998
_diffrn_measured_fraction_theta_max 0.998
_diffrn_measurement_device_type 'Enraf--Nonius CAD-4'
_diffrn_measurement_method \w/2\q
_diffrn_radiation_monochromator graphite
_diffrn_radiation_source 'fine-focus sealed tube'
_diffrn_radiation_type MoK\a
_diffrn_radiation_wavelength 0.71073
_diffrn_reflns_av_R_equivalents 0.0823
_diffrn_reflns_av_sigmaI/netI 0.0518
_diffrn_reflns_limit_h_max 12
_diffrn_reflns_limit_h_min -12
_diffrn_reflns_limit_k_max 18
_diffrn_reflns_limit_k_min -18
_diffrn_reflns_limit_l_max 18
_diffrn_reflns_limit_l_min -18
_diffrn_reflns_number 8392
_diffrn_reflns_theta_full 34.97
_diffrn_reflns_theta_max 34.97
_diffrn_reflns_theta_min 3.29
_diffrn_standards_decay_% 0
_diffrn_standards_interval_time 120
_diffrn_standards_number 3
_exptl_absorpt_coefficient_mu 45.715
_exptl_absorpt_correction_T_max 0.1188
_exptl_absorpt_correction_T_min 0.0328
_exptl_absorpt_correction_type numerical
_exptl_absorpt_process_details '(HABITUS; Herrendorf, 1997)'
_exptl_crystal_colour light-purple
_exptl_crystal_density_diffrn 7.021
_exptl_crystal_density_method 'not measured'
_exptl_crystal_description block
_exptl_crystal_F_000 1752
_exptl_crystal_size_max 0.120
_exptl_crystal_size_mid 0.096
_exptl_crystal_size_min 0.084
_refine_diff_density_max 2.789
_refine_diff_density_min -5.238
_refine_ls_extinction_coef 0.00516(13)
_refine_ls_extinction_expression Fc^*^=kFc[1+0.001xFc^2^\l^3^/sin(2\q)]^-1/4^
_refine_ls_extinction_method 'SHELXL97 (Sheldrick, 2008)'
_refine_ls_goodness_of_fit_ref 1.087
_refine_ls_matrix_type full
_refine_ls_number_parameters 79
_refine_ls_number_reflns 2149
_refine_ls_number_restraints 0
_refine_ls_restrained_S_all 1.087
_refine_ls_R_factor_all 0.0330
_refine_ls_R_factor_gt 0.0247
_refine_ls_shift/su_max 0.001
_refine_ls_shift/su_mean 0.000
_refine_ls_structure_factor_coef Fsqd
_refine_ls_weighting_details 'w=1/[\s^2^(Fo^2^)+(0.0271P)^2^] where P=(Fo^2^+2Fc^2^)/3'
_refine_ls_weighting_scheme calc
_refine_ls_wR_factor_gt 0.0605
_refine_ls_wR_factor_ref 0.0631
_reflns_number_gt 1830
_reflns_number_total 2149
_reflns_threshold_expression I>2\s(I)
_cod_data_source_file si2175.cif
_cod_data_source_block I
_cod_original_sg_symbol_H-M 'C 2/c'
_cod_database_code 2222142
_cod_database_fobs_code 2222142

loop_
_symmetry_equiv_pos_as_xyz
'x, y, z'
'-x, y, -z+1/2'
'x+1/2, y+1/2, z'
'-x+1/2, y+1/2, -z+1/2'
'-x, -y, -z'
'x, -y, z-1/2'
'-x+1/2, -y+1/2, -z'
'x+1/2, -y+1/2, z-1/2'

loop_
_atom_site_type_symbol
_atom_site_label
_atom_site_fract_x
_atom_site_fract_y
_atom_site_fract_z
_atom_site_U_iso_or_equiv
_atom_site_adp_type
_atom_site_calc_flag
_atom_site_refinement_flags
_atom_site_occupancy
_atom_site_disorder_assembly
_atom_site_disorder_group
Nd Nd 0.17830(3) 0.12676(2) 0.59450(2) 0.00552(7) Uani d . 1 . .
W W1 0.15461(2) 0.355585(18) 0.048983(19) 0.00616(7) Uani d . 1 . .
W W2 0.0000 0.11826(3) 0.2500 0.00700(7) Uani d S 1 . .
O O1 0.0124(5) 0.0407(4) 0.3888(4) 0.0087(6) Uani d . 1 . .
O O2 0.0717(5) 0.3000(4) 0.4608(4) 0.0103(7) Uani d . 1 . .
O O3 0.1944(5) 0.2058(4) 0.2795(4) 0.0138(8) Uani d . 1 . .
O O4 0.2205(6) 0.4270(4) 0.1932(4) 0.0127(7) Uani d . 1 . .
O O5 0.3630(5) 0.0366(4) 0.0596(4) 0.0104(7) Uani d . 1 . .
O O6 0.3846(5) 0.2870(4) 0.0765(4) 0.0115(7) Uani d . 1 . .

loop_
_atom_site_aniso_label
_atom_site_aniso_U_11
_atom_site_aniso_U_22
_atom_site_aniso_U_33
_atom_site_aniso_U_12
_atom_site_aniso_U_13
_atom_site_aniso_U_23
Nd 0.00501(10) 0.00694(12) 0.00528(12) -0.00035(7) 0.00262(8) 0.00007(8)
W1 0.00522(9) 0.00682(10) 0.00802(10) -0.00014(6) 0.00430(6) 0.00015(6)
W2 0.00763(11) 0.01014(13) 0.00401(12) 0.000 0.00297(8) 0.000
O1 0.0106(15) 0.0089(16) 0.0069(15) -0.0007(12) 0.0032(12) 0.0005(12)
O2 0.0089(14) 0.0138(18) 0.0111(17) 0.0023(13) 0.0074(12) 0.0020(14)
O3 0.0163(17) 0.0133(19) 0.0120(18) -0.0018(14) 0.0050(14) -0.0037(15)
O4 0.0142(15) 0.0180(19) 0.0057(15) 0.0012(15) 0.0031(12) -0.0004(14)
O5 0.0110(15) 0.0111(17) 0.0102(17) -0.0023(13) 0.0048(13) 0.0025(14)
O6 0.0035(13) 0.0133(18) 0.0178(19) -0.0002(12) 0.0036(13) -0.0059(15)

loop_
_atom_type_symbol
_atom_type_description
_atom_type_scat_dispersion_real
_atom_type_scat_dispersion_imag
_atom_type_scat_source
O O 0.0106 0.0060 'International Tables Vol C Tables 4.2.6.8 and 6.1.1.4'
Nd Nd -0.1943 3.0179 'International Tables Vol C Tables 4.2.6.8 and 6.1.1.4'
W W -0.8490 6.8722 'International Tables Vol C Tables 4.2.6.8 and 6.1.1.4'

loop_
_geom_angle_atom_site_label_1
_geom_angle_atom_site_label_2
_geom_angle_atom_site_label_3
_geom_angle_site_symmetry_1
_geom_angle_site_symmetry_3
_geom_angle
_geom_angle_publ_flag
O4 Nd O2 7_556 7_556 110.36(14) ?
O4 Nd O3 7_556 7_556 70.63(16) ?
O2 Nd O3 7_556 7_556 70.79(14) ?
O4 Nd O6 7_556 8_456 99.92(14) ?
O2 Nd O6 7_556 8_456 130.65(14) ?
O3 Nd O6 7_556 8_456 84.51(15) ?
O4 Nd O1 7_556 5_556 73.56(14) ?
O2 Nd O1 7_556 5_556 148.71(14) ?
O3 Nd O1 7_556 5_556 135.38(14) ?
O6 Nd O1 8_456 5_556 76.29(14) ?
O4 Nd O5 7_556 6_556 87.53(15) ?
O2 Nd O5 7_556 6_556 70.42(14) ?
O3 Nd O5 7_556 6_556 124.37(14) ?
O6 Nd O5 8_456 6_556 150.80(14) ?
O1 Nd O5 5_556 6_556 78.93(13) ?
O4 Nd O1 7_556 . 139.13(15) ?
O2 Nd O1 7_556 . 95.50(13) ?
O3 Nd O1 7_556 . 149.90(14) ?
O6 Nd O1 8_456 . 84.99(14) ?
O1 Nd O1 5_556 . 68.28(15) ?
O5 Nd O1 6_556 . 71.57(13) ?
O4 Nd O2 7_556 . 140.26(15) ?
O2 Nd O2 7_556 . 71.39(14) ?
O3 Nd O2 7_556 . 73.11(15) ?
O6 Nd O2 8_456 . 60.61(13) ?
O1 Nd O2 5_556 . 126.35(12) ?
O5 Nd O2 6_556 . 127.07(13) ?
O1 Nd O2 . . 77.15(13) ?
O5 W1 O4 7 . 105.4(2) ?
O5 W1 O2 7 2 111.35(18) ?
O4 W1 O2 . 2 101.06(18) ?
O5 W1 O6 7 . 105.45(19) ?
O4 W1 O6 . . 94.60(19) ?
O2 W1 O6 2 . 134.0(2) ?
O5 W1 O6 7 7 96.3(2) ?
O4 W1 O6 . 7 157.2(2) ?
O2 W1 O6 2 7 76.80(16) ?
O6 W1 O6 . 7 72.57(17) ?
O3 W2 O3 . 2 109.3(3) ?
O3 W2 O1 . 2 104.30(18) ?
O3 W2 O1 2 2 109.20(19) ?
O3 W2 O1 . . 109.20(19) ?
O3 W2 O1 2 . 104.30(18) ?
O1 W2 O1 2 . 120.3(3) ?
W2 O1 Nd . 5_556 126.85(18) ?
W2 O1 Nd . . 119.87(19) ?
Nd O1 Nd 5_556 . 111.72(15) ?
W1 O2 Nd 2 7_556 134.6(2) ?
W1 O2 Nd 2 . 115.63(18) ?
Nd O2 Nd 7_556 . 108.61(14) ?
W2 O3 Nd . 7_556 136.9(2) ?
W1 O4 Nd . 7_556 137.0(3) ?
W1 O5 Nd 7 6 138.8(2) ?
W1 O6 W1 . 7 107.43(17) ?
W1 O6 Nd . 8 130.5(2) ?
W1 O6 Nd 7 8 106.94(16) ?

loop_
_geom_bond_atom_site_label_1
_geom_bond_atom_site_label_2
_geom_bond_site_symmetry_2
_geom_bond_distance
_geom_bond_publ_flag
Nd O4 7_556 2.387(4) y
Nd O2 7_556 2.391(4) y
Nd O3 7_556 2.427(5) y
Nd O6 8_456 2.433(4) y
Nd O1 5_556 2.487(4) y
Nd O5 6_556 2.488(4) y
Nd O1 . 2.495(4) y
Nd O2 . 2.497(4) y
Nd Nd 7_556 3.9708(7) ?
W1 O5 7 1.741(4) y
W1 O4 . 1.771(4) y
W1 O2 2 1.838(4) y
W1 O6 . 1.881(4) y
W1 O6 7 2.149(4) ?
W2 O3 . 1.754(4) y
W2 O3 2 1.754(4) ?
W2 O1 2 1.808(4) ?
W2 O1 . 1.808(4) y
